data_1539626
loop_
_publ_author_name
'Ball, A.R.'
'Gignoux, D.'
'Schmitt, D.'

_publ_section_title
;
 Long period commensurability in the magnetic structures of Pr Ga2 and Nd
 Ga2
;
_journal_name_full 'Physik (Berlin)'
_journal_page_first 58
_journal_page_last 60
_journal_volume 180
_journal_year 1992
_chemical_formula_sum 'Ga2 Pr'
_space_group_IT_number 191
_symmetry_space_group_name_Hall '-P 6 2'
_symmetry_space_group_name_H-M 'P 6/m m m'
_cell_angle_alpha 90
_cell_angle_beta 90
_cell_angle_gamma 120
_cell_formula_units_Z 1
_cell_length_a 4.292
_cell_length_b 4.292
_cell_length_c 4.293
_cell_volume 68.487
_citation_journal_id_ASTM PHYBE3
_cod_data_source_file Ball_PHYBE3_1992_866.cif
_cod_data_source_block Ga2Pr1
_cod_original_cell_volume 68.48744
_cod_original_formula_sum 'Ga2 Pr1'
_cod_database_code 1539626

loop_
_symmetry_equiv_pos_as_xyz
x,y,z
x-y,x,z
-y,x-y,z
-x,-y,z
-x+y,-x,z
y,-x+y,z
-y,-x,-z
x-y,-y,-z
x,x-y,-z
y,x,-z
-x+y,y,-z
-x,-x+y,-z
-x,-y,-z
-x+y,-x,-z
y,-x+y,-z
x,y,-z
x-y,x,-z
-y,x-y,-z
y,x,z
-x+y,y,z
-x,-x+y,z
-y,-x,z
x-y,-y,z
x,x-y,z

loop_
_atom_site_label
_atom_site_type_symbol
_atom_site_fract_x
_atom_site_fract_y
_atom_site_fract_z
_atom_site_occupancy
_atom_site_U_iso_or_equiv
Ga1 Ga 0.3333 0.6667 0.5 1 0.0
Pr1 Pr 0 0 0 1 0.0
